data_7134830
loop_
_publ_author_name
'Wang, Yaxi'
'Liu, Junliang'
'He, Jinxuan'
'Ren, Xiaoting'
'Hu, Lu'
'Pang, Siping'

_publ_section_title
;
 Tetraamino-driven hydrogen-bonded networks: selective self-assembly of
 energetic materials.
;
_journal_issue 71
_journal_name_full 'Chemical communications (Cambridge, England)'
_journal_page_first 13433
_journal_page_last 13436
_journal_paper_doi 10.1039/d5cc02653a
_journal_volume 61
_journal_year 2025
_chemical_formula_moiety 'Cl, C6 H9 N8'
_chemical_formula_sum 'C6 H9 Cl N8'
_chemical_formula_weight 228.66
_space_group_crystal_system monoclinic
_space_group_IT_number 15
_space_group_name_Hall '-C 2yc'
_space_group_name_H-M_alt 'C 1 2/c 1'
_atom_sites_solution_hydrogens mixed
_atom_sites_solution_primary dual
_audit_creation_date 2023-06-12
_audit_creation_method
;
Olex2 1.5
(compiled 2023.03.06 svn.rbb2c1857 for OlexSys, GUI svn.r6748)
;
_audit_update_record
;
2025-03-23 deposited with the CCDC.	2025-07-10 downloaded from the CCDC.
;
_cell_angle_alpha 90
_cell_angle_beta 128.059(4)
_cell_angle_gamma 90
_cell_formula_units_Z 8
_cell_length_a 27.527(4)
_cell_length_b 3.8158(5)
_cell_length_c 21.717(3)
_cell_measurement_reflns_used 2040
_cell_measurement_temperature 100
_cell_measurement_theta_max 26.256
_cell_measurement_theta_min 2.382
_cell_volume 1796.1(4)
_computing_cell_refinement 'SAINT V8.40A (Bruker, 2019)'
_computing_data_reduction 'SAINT V8.40A (Bruker, 2019)'
_computing_molecular_graphics 'Olex2 1.5 (Dolomanov et al., 2009)'
_computing_publication_material 'Olex2 1.5 (Dolomanov et al., 2009)'
_computing_structure_refinement 'SHELXL 2019/2 (Sheldrick, 2015)'
_computing_structure_solution 'SHELXT 2014/5 (Sheldrick, 2014)'
_diffrn_ambient_temperature 100
_diffrn_measured_fraction_theta_full 0.997
_diffrn_measured_fraction_theta_max 0.995
_diffrn_measurement_device_type 'D8 VENTURE'
_diffrn_measurement_method '\f and \w scans'
_diffrn_radiation_type MoK\a
_diffrn_radiation_wavelength 0.71073
_diffrn_reflns_av_R_equivalents 0.0988
_diffrn_reflns_av_unetI/netI 0.0871
_diffrn_reflns_Laue_measured_fraction_full 0.997
_diffrn_reflns_Laue_measured_fraction_max 0.995
_diffrn_reflns_limit_h_max 34
_diffrn_reflns_limit_h_min -34
_diffrn_reflns_limit_k_max 4
_diffrn_reflns_limit_k_min -4
_diffrn_reflns_limit_l_max 26
_diffrn_reflns_limit_l_min -27
_diffrn_reflns_number 7169
_diffrn_reflns_point_group_measured_fraction_full 0.997
_diffrn_reflns_point_group_measured_fraction_max 0.995
_diffrn_reflns_theta_full 25.242
_diffrn_reflns_theta_max 26.435
_diffrn_reflns_theta_min 1.920
_diffrn_source_current 1.4
_diffrn_source_power 0.07
_diffrn_source_voltage 50.0
_diffrn_standards_number 0
_exptl_absorpt_coefficient_mu 0.405
_exptl_absorpt_correction_T_max 0.7454
_exptl_absorpt_correction_T_min 0.4082
_exptl_absorpt_correction_type multi-scan
_exptl_absorpt_process_details
;
SADABS-2016/2 (Bruker,2016/2) was used for absorption correction.
wR2(int) was 0.1387 before and 0.0882 after correction.
The Ratio of minimum to maximum transmission is 0.5476.
The \l/2 correction factor is Not present.
;
_exptl_crystal_colour colourless
_exptl_crystal_colour_primary colourless
_exptl_crystal_density_diffrn 1.691
_exptl_crystal_description block
_exptl_crystal_F_000 944
_exptl_crystal_size_max 0.11
_exptl_crystal_size_mid 0.06
_exptl_crystal_size_min 0.04
_refine_diff_density_max 0.537
_refine_diff_density_min -0.604
_refine_diff_density_rms 0.097
_refine_ls_extinction_method none
_refine_ls_goodness_of_fit_ref 1.052
_refine_ls_hydrogen_treatment mixed
_refine_ls_matrix_type full
_refine_ls_number_parameters 156
_refine_ls_number_reflns 1849
_refine_ls_number_restraints 99
_refine_ls_restrained_S_all 1.042
_refine_ls_R_factor_all 0.0856
_refine_ls_R_factor_gt 0.0589
_refine_ls_shift/su_max 0.001
_refine_ls_shift/su_mean 0.000
_refine_ls_structure_factor_coef Fsqd
_refine_ls_weighting_details 'w=1/[\s^2^(Fo^2^)+(0.0718P)^2^+2.2183P] where P=(Fo^2^+2Fc^2^)/3'
_refine_ls_weighting_scheme calc
_refine_ls_wR_factor_gt 0.1430
_refine_ls_wR_factor_ref 0.1627
_reflns_Friedel_coverage 0.000
_reflns_number_gt 1333
_reflns_number_total 1849
_reflns_threshold_expression 'I > 2\s(I)'
_cod_data_source_file d5cc02653a2.cif
_cod_data_source_block 2023948nhcl_0m
_cod_depositor_comments 'Adding full bibliography for 7134829--7134831.cif.'
_cod_database_code 7134830
_shelx_shelxl_version_number 2019/2
_shelx_space_group_comment
;
The symmetry employed for this shelxl refinement is uniquely defined
by the following loop, which should always be used as a source of
symmetry information in preference to the above space-group names.
They are only intended as comments.
;
_shelx_estimated_absorpt_t_max 0.984
_shelx_estimated_absorpt_t_min 0.957
_olex2_refinement_description
;
1. Fixed Uiso
 At 1.2 times of:
  All N(H,H) groups
2. Restrained distances
 N4-H4B \\sim N4-H4A \\sim N2-H2 \\sim N3-H3B \\sim N3-H3A \\sim N7-H7A
 with sigma of 0.02
3. Uiso/Uaniso restraints and constraints
Uanis(N6) \\sim Ueq, Uanis(C5) \\sim Ueq, Uanis(C6) \\sim Ueq, Uanis(C4) \\sim
Ueq, Uanis(N7) \\sim Ueq, Uanis(C3) \\sim Ueq, Uanis(N8) \\sim Ueq, Uanis(N5)
\\sim Ueq, Uanis(C2) \\sim Ueq, Uanis(C1) \\sim Ueq, Uanis(N4) \\sim Ueq,
Uanis(N1) \\sim Ueq, Uanis(N2) \\sim Ueq, Uanis(N3) \\sim Ueq: with sigma of
0.005 and sigma for terminal atoms of 0.01
4.a X=CH2 refined with riding coordinates:
 N8(H8A,H8B), N7(H7A,H7B)
;
_olex2_submission_special_instructions 'No special instructions were received'

loop_
_space_group_symop_operation_xyz
'x, y, z'
'-x, y, -z+1/2'
'x+1/2, y+1/2, z'
'-x+1/2, y+1/2, -z+1/2'
'-x, -y, -z'
'x, -y, z-1/2'
'-x+1/2, -y+1/2, -z'
'x+1/2, -y+1/2, z-1/2'

loop_
_atom_site_label
_atom_site_type_symbol
_atom_site_fract_x
_atom_site_fract_y
_atom_site_fract_z
_atom_site_U_iso_or_equiv
_atom_site_adp_type
_atom_site_occupancy
_atom_site_site_symmetry_order
_atom_site_calc_flag
_atom_site_refinement_flags_posn
_atom_site_refinement_flags_adp
_atom_site_refinement_flags_occupancy
_atom_site_disorder_assembly
_atom_site_disorder_group
Cl1 Cl 0.66425(3) 0.9968(2) 0.51757(5) 0.0255(3) Uani 1 1 d . . . . .
N6 N 0.67484(11) 0.7754(7) 0.78302(15) 0.0191(6) Uani 1 1 d . U . . .
N1 N 0.56205(11) 0.2822(7) 0.56640(15) 0.0188(6) Uani 1 1 d . U . . .
N5 N 0.55913(11) 0.4922(7) 0.72781(15) 0.0180(6) Uani 1 1 d . U . . .
N8 N 0.57738(11) 0.6685(8) 0.84146(16) 0.0236(7) Uani 1 1 d . U . . .
H8A H 0.540900 0.588099 0.823768 0.028 Uiso 1 1 calc R U . . .
H8B H 0.601483 0.766852 0.887950 0.028 Uiso 1 1 calc R U . . .
N4 N 0.48865(12) 0.1578(8) 0.58126(17) 0.0240(7) Uani 1 1 d D U . . .
N3 N 0.70585(11) 0.7632(7) 0.68370(17) 0.0200(6) Uani 1 1 d D U . . .
N2 N 0.61635(12) 0.4490(7) 0.59437(17) 0.0203(6) Uani 1 1 d D U . . .
N7 N 0.69431(12) 0.9282(8) 0.89801(16) 0.0253(7) Uani 1 1 d D U . . .
H7A H 0.730134 1.015682 0.914703 0.030 Uiso 1 1 calc DR U . . .
H7B H 0.683045 0.935826 0.928111 0.030 Uiso 1 1 calc R U . . .
C5 C 0.63571(13) 0.6213(8) 0.71163(18) 0.0182(7) Uani 1 1 d . U . . .
C6 C 0.65281(13) 0.6148(8) 0.66233(18) 0.0182(7) Uani 1 1 d . U . . .
C2 C 0.57956(13) 0.4786(8) 0.68476(18) 0.0180(7) Uani 1 1 d . U . . .
C1 C 0.54340(13) 0.3066(8) 0.60896(19) 0.0196(7) Uani 1 1 d . U . . .
C3 C 0.59615(13) 0.6414(9) 0.79779(19) 0.0196(7) Uani 1 1 d . U . . .
C4 C 0.65702(13) 0.7838(8) 0.82693(19) 0.0196(7) Uani 1 1 d . U . . .
H4A H 0.4763(16) 0.158(10) 0.6104(18) 0.026(10) Uiso 1 1 d D . . . .
H3A H 0.7226(18) 0.911(9) 0.7238(18) 0.048(13) Uiso 1 1 d D . . . .
H2 H 0.6264(17) 0.425(10) 0.5630(19) 0.038(12) Uiso 1 1 d D . . . .
H3B H 0.7133(19) 0.805(12) 0.650(2) 0.048(13) Uiso 1 1 d D . . . .
H4B H 0.471(2) 0.040(11) 0.5369(17) 0.064(16) Uiso 1 1 d D . . . .

loop_
_atom_site_aniso_label
_atom_site_aniso_U_11
_atom_site_aniso_U_22
_atom_site_aniso_U_33
_atom_site_aniso_U_23
_atom_site_aniso_U_13
_atom_site_aniso_U_12
Cl1 0.0230(4) 0.0378(5) 0.0142(5) 0.0025(4) 0.0106(4) 0.0009(3)
N6 0.0162(12) 0.0233(14) 0.0105(14) 0.0006(11) 0.0046(11) -0.0002(10)
N1 0.0137(11) 0.0240(14) 0.0119(14) -0.0014(11) 0.0044(11) -0.0005(10)
N5 0.0161(12) 0.0218(13) 0.0127(14) 0.0006(11) 0.0072(11) 0.0017(10)
N8 0.0169(13) 0.0380(17) 0.0127(15) -0.0045(13) 0.0075(12) -0.0039(12)
N4 0.0197(13) 0.0355(17) 0.0142(16) -0.0054(14) 0.0092(12) -0.0048(12)
N3 0.0141(12) 0.0267(15) 0.0136(15) -0.0011(12) 0.0058(12) -0.0004(11)
N2 0.0172(12) 0.0271(15) 0.0143(15) -0.0030(12) 0.0086(12) -0.0002(11)
N7 0.0176(13) 0.0446(18) 0.0133(15) -0.0102(13) 0.0094(12) -0.0067(12)
C5 0.0164(14) 0.0202(15) 0.0104(16) 0.0030(13) 0.0044(12) 0.0042(12)
C6 0.0140(13) 0.0222(16) 0.0104(16) 0.0013(13) 0.0036(12) 0.0022(12)
C2 0.0153(13) 0.0214(16) 0.0120(16) 0.0048(13) 0.0058(12) 0.0037(12)
C1 0.0136(13) 0.0216(16) 0.0136(16) -0.0003(13) 0.0033(12) 0.0014(12)
C3 0.0170(14) 0.0236(16) 0.0141(16) 0.0008(14) 0.0077(13) 0.0015(12)
C4 0.0153(14) 0.0253(17) 0.0118(16) 0.0001(13) 0.0053(12) 0.0013(12)

loop_
_atom_type_symbol
_atom_type_description
_atom_type_scat_dispersion_real
_atom_type_scat_dispersion_imag
_atom_type_scat_source
C C 0.0033 0.0016 'International Tables Vol C Tables 4.2.6.8 and 6.1.1.4'
H H 0.0000 0.0000 'International Tables Vol C Tables 4.2.6.8 and 6.1.1.4'
Cl Cl 0.1484 0.1585 'International Tables Vol C Tables 4.2.6.8 and 6.1.1.4'
N N 0.0061 0.0033 'International Tables Vol C Tables 4.2.6.8 and 6.1.1.4'

loop_
_geom_angle_atom_site_label_1
_geom_angle_atom_site_label_2
_geom_angle_atom_site_label_3
_geom_angle
_geom_angle_site_symmetry_1
_geom_angle_site_symmetry_3
_geom_angle_publ_flag
C4 N6 C5 116.7(3) . . ?
C1 N1 N2 116.6(3) . . ?
C3 N5 C2 117.0(3) . . ?
H8A N8 H8B 120.0 . . ?
C3 N8 H8A 120.0 . . ?
C3 N8 H8B 120.0 . . ?
C1 N4 H4A 120(2) . . ?
C1 N4 H4B 114(3) . . ?
H4A N4 H4B 126(4) . . ?
C6 N3 H3A 113(3) . . ?
C6 N3 H3B 123(3) . . ?
H3A N3 H3B 117(4) . . ?
N1 N2 H2 113(3) . . ?
C6 N2 N1 125.7(3) . . ?
C6 N2 H2 122(3) . . ?
H7A N7 H7B 120.0 . . ?
C4 N7 H7A 120.0 . . ?
C4 N7 H7B 120.0 . . ?
N6 C5 C6 118.2(3) . . ?
N6 C5 C2 123.0(3) . . ?
C2 C5 C6 118.8(3) . . ?
N3 C6 C5 121.8(3) . . ?
N2 C6 N3 119.8(3) . . ?
N2 C6 C5 118.4(3) . . ?
N5 C2 C5 121.6(3) . . ?
N5 C2 C1 120.8(3) . . ?
C5 C2 C1 117.6(3) . . ?
N1 C1 N4 118.0(3) . . ?
N1 C1 C2 122.6(3) . . ?
N4 C1 C2 119.3(3) . . ?
N5 C3 N8 119.1(3) . . ?
N5 C3 C4 120.9(3) . . ?
N8 C3 C4 119.9(3) . . ?
N6 C4 N7 118.9(3) . . ?
N6 C4 C3 120.7(3) . . ?
N7 C4 C3 120.4(3) . . ?

loop_
_geom_bond_atom_site_label_1
_geom_bond_atom_site_label_2
_geom_bond_distance
_geom_bond_site_symmetry_2
_geom_bond_publ_flag
N6 C5 1.360(4) . ?
N6 C4 1.315(4) . ?
N1 N2 1.374(4) . ?
N1 C1 1.309(4) . ?
N5 C2 1.357(4) . ?
N5 C3 1.328(4) . ?
N8 H8A 0.8800 . ?
N8 H8B 0.8800 . ?
N8 C3 1.335(4) . ?
N4 C1 1.356(4) . ?
N4 H4A 0.886(17) . ?
N4 H4B 0.888(18) . ?
N3 C6 1.354(4) . ?
N3 H3A 0.892(18) . ?
N3 H3B 0.894(18) . ?
N2 C6 1.326(4) . ?
N2 H2 0.884(18) . ?
N7 H7A 0.8800 . ?
N7 H7B 0.8800 . ?
N7 C4 1.337(4) . ?
C5 C6 1.411(5) . ?
C5 C2 1.383(4) . ?
C2 C1 1.453(5) . ?
C3 C4 1.482(4) . ?

loop_
_geom_torsion_atom_site_label_1
_geom_torsion_atom_site_label_2
_geom_torsion_atom_site_label_3
_geom_torsion_atom_site_label_4
_geom_torsion
_geom_torsion_site_symmetry_1
_geom_torsion_site_symmetry_2
_geom_torsion_site_symmetry_3
_geom_torsion_site_symmetry_4
_geom_torsion_publ_flag
N6 C5 C6 N3 -1.4(5) . . . . ?
N6 C5 C6 N2 176.6(3) . . . . ?
N6 C5 C2 N5 1.8(5) . . . . ?
N6 C5 C2 C1 -177.1(3) . . . . ?
N1 N2 C6 N3 178.7(3) . . . . ?
N1 N2 C6 C5 0.7(5) . . . . ?
N5 C2 C1 N1 -178.7(3) . . . . ?
N5 C2 C1 N4 -0.1(5) . . . . ?
N5 C3 C4 N6 2.2(5) . . . . ?
N5 C3 C4 N7 -178.9(3) . . . . ?
N8 C3 C4 N6 -176.5(3) . . . . ?
N8 C3 C4 N7 2.5(5) . . . . ?
N2 N1 C1 N4 177.2(3) . . . . ?
N2 N1 C1 C2 -4.2(4) . . . . ?
C5 N6 C4 N7 179.1(3) . . . . ?
C5 N6 C4 C3 -2.0(4) . . . . ?
C5 C2 C1 N1 0.2(5) . . . . ?
C5 C2 C1 N4 178.8(3) . . . . ?
C6 C5 C2 N5 -176.7(3) . . . . ?
C6 C5 C2 C1 4.4(5) . . . . ?
C2 N5 C3 N8 178.4(3) . . . . ?
C2 N5 C3 C4 -0.3(4) . . . . ?
C2 C5 C6 N3 177.1(3) . . . . ?
C2 C5 C6 N2 -4.9(5) . . . . ?
C1 N1 N2 C6 3.9(5) . . . . ?
C3 N5 C2 C5 -1.6(4) . . . . ?
C3 N5 C2 C1 177.3(3) . . . . ?
C4 N6 C5 C6 178.6(3) . . . . ?
C4 N6 C5 C2 0.1(5) . . . . ?
